data_7115081
loop_
_publ_author_name
'Zhang, Chi'
'Song, Yinglin'
'Fung, B. M.'
'Xin, Xinquan'
'Xue, Ziling'

_publ_section_title
;
 A new approach to superior optical limiting materials---planar
 &#x2018;open&#x2019; heterothiometallic clusters
;
_journal_issue 9
_journal_name_full 'Chemical Communications'
_journal_page_first 843
_journal_paper_doi 10.1039/b100395j
_journal_year 2001
_chemical_formula_sum 'C30 H30 Br2 Cu4 N6 S4 W'
_chemical_formula_weight 1200.67
_chemical_name_systematic
; 
? 
;
_space_group_IT_number 43
_symmetry_cell_setting orthorhombic
_symmetry_space_group_name_Hall 'F 2 -2d'
_symmetry_space_group_name_H-M 'F d d 2'
_atom_sites_solution_hydrogens geom
_atom_sites_solution_primary direct
_atom_sites_solution_secondary difmap
_audit_creation_method SHELXL-97
_cell_angle_alpha 90.00
_cell_angle_beta 90.00
_cell_angle_gamma 90.00
_cell_formula_units_Z 16
_cell_length_a 22.58970(10)
_cell_length_b 22.8053(3)
_cell_length_c 30.1995(3)
_cell_measurement_reflns_used 6421
_cell_measurement_temperature 293(2)
_cell_measurement_theta_max 28.35
_cell_measurement_theta_min 1.44
_cell_volume 15557.7(3)
_computing_cell_refinement 'SAINT (Siemens, 1996)'
_computing_data_collection 'SMART (Siemens, 1996)'
_computing_data_reduction 'SAINT (Siemens, 1996)'
_computing_molecular_graphics 'SHELXTL (Sheldrick, 1997)'
_computing_publication_material
; SHELXTL (Sheldrick, 1997)
PARST (Nardelli, 1983)
;
_computing_structure_refinement 'SHELXTL (Sheldrick, 1997)'
_computing_structure_solution 'SHELXTL (Sheldrick, 1997)'
_diffrn_ambient_temperature 293(2)
_diffrn_detector_area_resol_mean 8.33
_diffrn_measured_fraction_theta_full 0.999
_diffrn_measured_fraction_theta_max 0.999
_diffrn_measurement_device
;
Siemens SMART CCD area detector diffractometer 
;
_diffrn_measurement_method '\w scans'
_diffrn_radiation_monochromator graphite
_diffrn_radiation_source 'fine-focus sealed tube'
_diffrn_radiation_type MoK\a
_diffrn_radiation_wavelength 0.71073
_diffrn_reflns_av_R_equivalents 0.0593
_diffrn_reflns_av_sigmaI/netI 0.0653
_diffrn_reflns_limit_h_max 30
_diffrn_reflns_limit_h_min -18
_diffrn_reflns_limit_k_max 30
_diffrn_reflns_limit_k_min -30
_diffrn_reflns_limit_l_max 40
_diffrn_reflns_limit_l_min -40
_diffrn_reflns_number 26507
_diffrn_reflns_theta_full 28.27
_diffrn_reflns_theta_max 28.27
_diffrn_reflns_theta_min 1.44
_exptl_absorpt_coefficient_mu 7.397
_exptl_absorpt_correction_T_max 0.2698
_exptl_absorpt_correction_T_min 0.1137
_exptl_absorpt_correction_type empirical
_exptl_absorpt_process_details 'SADABS (Sheldrick, 1996)'
_exptl_crystal_colour 'dark red'
_exptl_crystal_density_diffrn 2.050
_exptl_crystal_density_method 'not measured'
_exptl_crystal_description block
_exptl_crystal_F_000 9216
_exptl_crystal_size_max 0.52
_exptl_crystal_size_mid 0.34
_exptl_crystal_size_min 0.24
_refine_diff_density_max 0.911
_refine_diff_density_min -0.662
_refine_diff_density_rms 0.099
_refine_ls_abs_structure_details 'Flack H D (1983), Acta Cryst. A39, 876-881'
_refine_ls_abs_structure_Flack 0.00
_refine_ls_extinction_coef 0.000051(4)
_refine_ls_extinction_expression Fc^*^=kFc[1+0.001xFc^2^\l^3^/sin(2\q)]^-1/4^
_refine_ls_extinction_method SHELXL
_refine_ls_goodness_of_fit_ref 1.008
_refine_ls_hydrogen_treatment mixed
_refine_ls_matrix_type full
_refine_ls_number_parameters 426
_refine_ls_number_reflns 9516
_refine_ls_number_restraints 1
_refine_ls_restrained_S_all 1.008
_refine_ls_R_factor_all 0.0747
_refine_ls_R_factor_gt 0.0432
_refine_ls_shift/su_max 0.074
_refine_ls_shift/su_mean 0.009
_refine_ls_structure_factor_coef Fsqd
_refine_ls_weighting_details 'calc w=1/[\s^2^(Fo^2^)+(0.0431P)^2^+40.3481P] where P=(Fo^2^+2Fc^2^)/3'
_refine_ls_weighting_scheme calc
_refine_ls_wR_factor_gt 0.0977
_refine_ls_wR_factor_ref 0.1114
_reflns_number_gt 6696
_reflns_number_total 9516
_reflns_threshold_expression >2sigma(I)
_cod_data_source_file b100395j.txt
_cod_data_source_block 3
_cod_database_code 7115081

loop_
_symmetry_equiv_pos_as_xyz
'x, y, z'
'-x, -y, z'
'x+1/4, -y+1/4, z+1/4'
'-x+1/4, y+1/4, z+1/4'
'x, y+1/2, z+1/2'
'-x, -y+1/2, z+1/2'
'x+1/4, -y+3/4, z+3/4'
'-x+1/4, y+3/4, z+3/4'
'x+1/2, y, z+1/2'
'-x+1/2, -y, z+1/2'
'x+3/4, -y+1/4, z+3/4'
'-x+3/4, y+1/4, z+3/4'
'x+1/2, y+1/2, z'
'-x+1/2, -y+1/2, z'
'x+3/4, -y+3/4, z+1/4'
'-x+3/4, y+3/4, z+1/4'

loop_
_atom_site_label
_atom_site_type_symbol
_atom_site_fract_x
_atom_site_fract_y
_atom_site_fract_z
_atom_site_U_iso_or_equiv
_atom_site_adp_type
_atom_site_occupancy
_atom_site_symmetry_multiplicity
_atom_site_calc_flag
_atom_site_refinement_flags
W1 W 0.0000 0.5000 0.345920(13) 0.04024(15) Uani 1 2 d S
W2 W 0.0000 1.0000 0.335220(15) 0.04696(19) Uani 1 2 d S
Br1 Br 0.17585(5) 0.42802(5) 0.40723(5) 0.0757(3) Uani 1 1 d .
Br2 Br 0.07157(6) 0.82871(5) 0.39695(4) 0.0736(3) Uani 1 1 d .
Cu1 Cu 0.07244(6) 0.59349(5) 0.34469(5) 0.0572(3) Uani 1 1 d .
Cu2 Cu 0.09774(5) 0.42983(5) 0.35023(5) 0.0580(4) Uani 1 1 d .
Cu3 Cu 0.07260(6) 0.90541(5) 0.33986(5) 0.0612(3) Uani 1 1 d .
Cu4 Cu 0.09373(6) 1.07194(6) 0.33192(5) 0.0670(4) Uani 1 1 d .
S1 S 0.08140(13) 0.50896(10) 0.30400(10) 0.0511(7) Uani 1 1 d .
S2 S -0.00949(11) 0.58013(13) 0.38775(10) 0.0535(7) Uani 1 1 d .
S3 S 0.08022(15) 0.99299(12) 0.37790(11) 0.0609(8) Uani 1 1 d .
S4 S -0.00780(12) 0.91949(14) 0.29246(11) 0.0622(9) Uani 1 1 d .
N1 N 0.0743(4) 0.6622(4) 0.2980(3) 0.067(2) Uani 1 1 d .
N2 N 0.1432(4) 0.6207(4) 0.3820(3) 0.061(2) Uani 1 1 d .
N3 N 0.1253(4) 0.3653(4) 0.3068(3) 0.064(2) Uani 1 1 d .
N4 N 0.1412(4) 0.8808(4) 0.2983(3) 0.067(3) Uani 1 1 d .
N5 N 0.1669(4) 1.0525(4) 0.2910(3) 0.074(3) Uani 1 1 d .
N6 N 0.1213(4) 1.1465(4) 0.3617(3) 0.067(2) Uani 1 1 d .
C1 C 0.1022(5) 0.6533(5) 0.2599(3) 0.069(3) Uani 1 1 d .
H1A H 0.1202 0.6171 0.2551 0.083 Uiso 1 1 calc R
C2 C 0.1056(6) 0.6944(6) 0.2279(4) 0.090(4) Uani 1 1 d .
H2A H 0.1228 0.6859 0.2007 0.108 Uiso 1 1 calc R
C3 C 0.0833(7) 0.7484(6) 0.2362(4) 0.097(4) Uani 1 1 d .
H3A H 0.0883 0.7783 0.2155 0.116 Uiso 1 1 calc R
C4 C 0.0545(8) 0.7592(5) 0.2738(5) 0.121(6) Uani 1 1 d .
H4A H 0.0363 0.7952 0.2788 0.145 Uiso 1 1 calc R
C5 C 0.0523(6) 0.7137(5) 0.3061(5) 0.098(4) Uani 1 1 d .
H5A H 0.0349 0.7210 0.3334 0.118 Uiso 1 1 calc R
C6 C 0.1918(5) 0.5873(5) 0.3872(4) 0.078(3) Uani 1 1 d .
H6A H 0.1922 0.5503 0.3741 0.093 Uiso 1 1 calc R
C7 C 0.2399(6) 0.6044(8) 0.4102(6) 0.122(6) Uani 1 1 d .
H7A H 0.2729 0.5801 0.4122 0.146 Uiso 1 1 calc R
C8 C 0.2399(8) 0.6568(9) 0.4303(8) 0.153(10) Uani 1 1 d .
H8A H 0.2727 0.6691 0.4465 0.184 Uiso 1 1 calc R
C9 C 0.1905(8) 0.6923(7) 0.4268(7) 0.146(7) Uani 1 1 d .
H9A H 0.1892 0.7287 0.4407 0.175 Uiso 1 1 calc R
C10 C 0.1417(6) 0.6717(5) 0.4012(5) 0.099(4) Uani 1 1 d .
H10A H 0.1082 0.6951 0.3983 0.118 Uiso 1 1 calc R
C11 C 0.0871(6) 0.3402(6) 0.2779(4) 0.093(4) Uani 1 1 d .
H11A H 0.0473 0.3505 0.2788 0.112 Uiso 1 1 calc R
C12 C 0.1056(9) 0.3004(7) 0.2476(5) 0.125(6) Uani 1 1 d .
H12A H 0.0783 0.2841 0.2281 0.149 Uiso 1 1 calc R
C13 C 0.1638(9) 0.2838(7) 0.2452(6) 0.129(6) Uani 1 1 d .
H13A H 0.1766 0.2543 0.2262 0.154 Uiso 1 1 calc R
C14 C 0.2014(10) 0.3127(8) 0.2722(8) 0.155(9) Uani 1 1 d .
H14A H 0.2419 0.3058 0.2699 0.186 Uiso 1 1 calc R
C15 C 0.1811(5) 0.3517(5) 0.3030(6) 0.107(5) Uani 1 1 d .
H15A H 0.2082 0.3693 0.3220 0.129 Uiso 1 1 calc R
C16 C 0.1840(4) 0.8452(5) 0.3121(4) 0.083(3) Uani 1 1 d .
H16A H 0.1826 0.8304 0.3408 0.099 Uiso 1 1 calc R
C17 C 0.2304(7) 0.8297(7) 0.2849(6) 0.110(5) Uani 1 1 d .
H17A H 0.2619 0.8077 0.2957 0.132 Uiso 1 1 calc R
C18 C 0.2290(8) 0.8472(8) 0.2423(6) 0.111(6) Uani 1 1 d .
H18A H 0.2577 0.8337 0.2227 0.133 Uiso 1 1 calc R
C19 C 0.1868(6) 0.8840(8) 0.2279(5) 0.107(5) Uani 1 1 d .
H19A H 0.1865 0.8982 0.1991 0.129 Uiso 1 1 calc R
C20 C 0.1454(5) 0.8989(6) 0.2571(4) 0.086(4) Uani 1 1 d .
H20A H 0.1164 0.9248 0.2473 0.104 Uiso 1 1 calc R
C21 C 0.2102(5) 1.0185(6) 0.3055(4) 0.080(3) Uani 1 1 d .
H21A H 0.2080 1.0047 0.3344 0.096 Uiso 1 1 calc R
C22 C 0.2578(6) 1.0025(8) 0.2807(6) 0.105(5) Uani 1 1 d .
H22A H 0.2858 0.9771 0.2926 0.126 Uiso 1 1 calc R
C23 C 0.2647(9) 1.0212(9) 0.2421(7) 0.131(6) Uani 1 1 d .
H23A H 0.2979 1.0103 0.2259 0.157 Uiso 1 1 calc R
C24 C 0.2248(11) 1.0568(9) 0.2241(5) 0.143(8) Uani 1 1 d .
H24A H 0.2295 1.0702 0.1952 0.172 Uiso 1 1 calc R
C25 C 0.1700(8) 1.0755(7) 0.2519(5) 0.120(6) Uani 1 1 d .
H25A H 0.1415 1.1013 0.2413 0.143 Uiso 1 1 calc R
C26 C 0.0879(5) 1.1952(5) 0.3604(4) 0.087(3) Uani 1 1 d .
H26A H 0.0511 1.1945 0.3466 0.104 Uiso 1 1 calc R
C27 C 0.1081(8) 1.2461(5) 0.3797(7) 0.120(6) Uani 1 1 d .
H27A H 0.0869 1.2805 0.3752 0.144 Uiso 1 1 calc R
C28 C 0.1574(10) 1.2480(6) 0.4048(9) 0.147(8) Uani 1 1 d .
H28A H 0.1686 1.2825 0.4190 0.176 Uiso 1 1 calc R
C29 C 0.1922(6) 1.1956(7) 0.4091(7) 0.126(7) Uani 1 1 d .
H29A H 0.2266 1.1940 0.4260 0.152 Uiso 1 1 calc R
C30 C 0.1707(6) 1.1487(6) 0.3867(5) 0.090(4) Uani 1 1 d .
H30A H 0.1925 1.1142 0.3888 0.108 Uiso 1 1 calc R

loop_
_atom_site_aniso_label
_atom_site_aniso_U_11
_atom_site_aniso_U_22
_atom_site_aniso_U_33
_atom_site_aniso_U_23
_atom_site_aniso_U_13
_atom_site_aniso_U_12
W1 0.0421(3) 0.0346(3) 0.0441(4) 0.000 0.000 0.0009(2)
W2 0.0509(4) 0.0401(3) 0.0498(5) 0.000 0.000 0.0057(2)
Br1 0.0667(7) 0.0705(7) 0.0900(9) -0.0088(6) -0.0143(6) 0.0150(6)
Br2 0.0939(8) 0.0494(6) 0.0776(8) 0.0090(5) 0.0212(6) 0.0049(6)
Cu1 0.0603(7) 0.0461(6) 0.0654(8) -0.0056(7) 0.0029(7) -0.0100(6)
Cu2 0.0540(7) 0.0467(7) 0.0733(10) 0.0021(7) 0.0061(7) 0.0101(5)
Cu3 0.0624(8) 0.0490(7) 0.0722(8) -0.0001(8) 0.0066(8) 0.0113(6)
Cu4 0.0593(8) 0.0543(8) 0.0873(12) 0.0139(8) -0.0106(7) 0.0024(6)
S1 0.0587(19) 0.0367(13) 0.0578(17) 0.0025(12) 0.0139(14) -0.0008(11)
S2 0.0522(17) 0.0515(18) 0.0567(18) -0.0163(14) -0.0001(12) 0.0023(12)
S3 0.071(2) 0.0498(17) 0.0623(19) 0.0067(13) -0.0154(16) 0.0047(13)
S4 0.0567(19) 0.063(2) 0.067(2) -0.0188(17) 0.0056(14) 0.0041(14)
N1 0.079(6) 0.043(5) 0.079(6) -0.007(4) -0.002(5) -0.002(4)
N2 0.060(6) 0.050(5) 0.072(6) -0.006(5) 0.003(5) -0.016(5)
N3 0.069(6) 0.052(5) 0.071(5) 0.004(4) 0.009(4) 0.012(4)
N4 0.060(6) 0.069(7) 0.073(7) 0.001(5) 0.013(5) -0.002(5)
N5 0.076(7) 0.064(6) 0.081(6) 0.022(5) -0.008(5) -0.019(5)
N6 0.055(5) 0.050(5) 0.096(7) 0.009(5) -0.006(5) -0.008(4)
C1 0.070(7) 0.073(7) 0.063(6) 0.003(5) 0.015(5) 0.002(5)
C2 0.095(9) 0.088(9) 0.087(8) 0.028(7) 0.025(7) -0.002(7)
C3 0.139(13) 0.078(9) 0.073(8) 0.017(7) 0.001(8) -0.026(8)
C4 0.192(19) 0.037(7) 0.132(13) 0.001(7) 0.034(12) 0.001(8)
C5 0.129(12) 0.067(8) 0.099(9) 0.001(7) 0.035(8) 0.016(8)
C6 0.091(9) 0.061(7) 0.081(8) 0.004(5) -0.009(6) -0.013(6)
C7 0.078(10) 0.114(14) 0.173(16) 0.030(12) -0.061(10) -0.019(8)
C8 0.109(14) 0.110(16) 0.24(3) 0.033(16) -0.094(15) -0.057(12)
C9 0.135(15) 0.102(12) 0.20(2) -0.053(12) -0.057(14) -0.021(11)
C10 0.091(9) 0.069(8) 0.135(12) -0.019(8) -0.010(8) -0.013(7)
C11 0.097(10) 0.095(10) 0.087(9) -0.025(7) -0.023(7) 0.037(8)
C12 0.175(18) 0.111(12) 0.088(10) -0.042(9) -0.024(10) 0.027(12)
C13 0.151(17) 0.088(12) 0.148(15) -0.042(11) 0.024(12) 0.035(11)
C14 0.147(18) 0.098(13) 0.22(2) -0.055(14) 0.073(16) 0.010(12)
C15 0.055(8) 0.079(9) 0.187(15) -0.061(10) 0.025(9) 0.011(6)
C16 0.056(7) 0.082(8) 0.111(9) 0.012(7) 0.019(6) 0.019(6)
C17 0.083(9) 0.107(12) 0.140(14) 0.013(10) 0.042(9) 0.029(8)
C18 0.087(11) 0.125(15) 0.121(13) -0.043(11) 0.047(10) -0.009(10)
C19 0.088(10) 0.147(15) 0.087(9) -0.014(9) 0.023(8) -0.007(10)
C20 0.080(8) 0.112(10) 0.067(7) 0.007(7) 0.018(6) -0.015(7)
C21 0.056(7) 0.107(9) 0.076(7) 0.001(7) 0.001(5) 0.004(6)
C22 0.082(10) 0.127(14) 0.105(12) -0.001(9) 0.025(8) -0.023(9)
C23 0.149(17) 0.129(16) 0.115(15) 0.000(12) 0.042(13) -0.024(13)
C24 0.23(2) 0.136(16) 0.068(9) 0.010(10) 0.026(12) -0.070(16)
C25 0.149(15) 0.105(12) 0.105(12) 0.036(10) -0.013(11) -0.029(10)
C26 0.072(8) 0.060(7) 0.128(10) 0.007(7) -0.021(7) 0.009(6)
C27 0.112(14) 0.053(8) 0.193(18) -0.009(9) -0.002(12) 0.001(8)
C28 0.125(17) 0.081(13) 0.23(2) 0.002(13) 0.004(16) -0.017(10)
C29 0.059(8) 0.086(10) 0.23(2) -0.028(12) 0.000(10) -0.027(7)
C30 0.062(8) 0.083(9) 0.125(11) -0.004(8) 0.018(7) -0.005(7)

loop_
_atom_type_symbol
_atom_type_description
_atom_type_scat_dispersion_real
_atom_type_scat_dispersion_imag
_atom_type_scat_source
C C 0.0033 0.0016 'International Tables Vol C Tables 4.2.6.8 and 6.1.1.4'
H H 0.0000 0.0000 'International Tables Vol C Tables 4.2.6.8 and 6.1.1.4'
N N 0.0061 0.0033 'International Tables Vol C Tables 4.2.6.8 and 6.1.1.4'
S S 0.1246 0.1234 'International Tables Vol C Tables 4.2.6.8 and 6.1.1.4'
Cu Cu 0.3201 1.2651 'International Tables Vol C Tables 4.2.6.8 and 6.1.1.4'
Br Br -0.2901 2.4595 'International Tables Vol C Tables 4.2.6.8 and 6.1.1.4'
W W -0.8490 6.8722 'International Tables Vol C Tables 4.2.6.8 and 6.1.1.4'

loop_
_geom_angle_atom_site_label_1
_geom_angle_atom_site_label_2
_geom_angle_atom_site_label_3
_geom_angle
_geom_angle_site_symmetry_1
_geom_angle_site_symmetry_3
S2 W1 S2 111.05(16) . 2_565
S2 W1 S1 108.39(9) . 2_565
S2 W1 S1 108.89(10) 2_565 2_565
S2 W1 S1 108.89(10) . .
S2 W1 S1 108.39(9) 2_565 .
S1 W1 S1 111.23(16) 2_565 .
S2 W1 Cu1 126.78(8) . 2_565
S2 W1 Cu1 54.33(8) 2_565 2_565
S1 W1 Cu1 54.59(7) 2_565 2_565
S1 W1 Cu1 124.32(7) . 2_565
S2 W1 Cu1 54.33(8) . .
S2 W1 Cu1 126.78(8) 2_565 .
S1 W1 Cu1 124.32(7) 2_565 .
S1 W1 Cu1 54.59(7) . .
Cu1 W1 Cu1 178.42(7) 2_565 .
S2 W1 Cu2 122.05(8) . .
S2 W1 Cu2 54.22(7) 2_565 .
S1 W1 Cu2 129.56(8) 2_565 .
S1 W1 Cu2 54.34(7) . .
Cu1 W1 Cu2 91.61(4) 2_565 .
Cu1 W1 Cu2 88.47(4) . .
S2 W1 Cu2 54.22(7) . 2_565
S2 W1 Cu2 122.05(8) 2_565 2_565
S1 W1 Cu2 54.34(7) 2_565 2_565
S1 W1 Cu2 129.56(8) . 2_565
Cu1 W1 Cu2 88.47(4) 2_565 2_565
Cu1 W1 Cu2 91.61(4) . 2_565
Cu2 W1 Cu2 174.53(6) . 2_565
S3 W2 S3 109.36(18) . 2_575
S3 W2 S4 109.68(11) . .
S3 W2 S4 109.05(10) 2_575 .
S3 W2 S4 109.05(10) . 2_575
S3 W2 S4 109.68(11) 2_575 2_575
S4 W2 S4 110.01(18) . 2_575
S3 W2 Cu4 128.29(9) . 2_575
S3 W2 Cu4 54.78(8) 2_575 2_575
S4 W2 Cu4 54.39(8) . 2_575
S4 W2 Cu4 122.66(8) 2_575 2_575
S3 W2 Cu4 54.78(8) . .
S3 W2 Cu4 128.29(9) 2_575 .
S4 W2 Cu4 122.66(8) . .
S4 W2 Cu4 54.39(8) 2_575 .
Cu4 W2 Cu4 175.74(7) 2_575 .
S3 W2 Cu3 54.68(8) . .
S3 W2 Cu3 121.22(8) 2_575 .
S4 W2 Cu3 55.16(9) . .
S4 W2 Cu3 129.10(8) 2_575 .
Cu4 W2 Cu3 89.59(4) 2_575 .
Cu4 W2 Cu3 90.63(4) . .
S3 W2 Cu3 121.22(8) . 2_575
S3 W2 Cu3 54.68(8) 2_575 2_575
S4 W2 Cu3 129.09(8) . 2_575
S4 W2 Cu3 55.16(9) 2_575 2_575
Cu4 W2 Cu3 90.63(4) 2_575 2_575
Cu4 W2 Cu3 89.59(4) . 2_575
Cu3 W2 Cu3 174.08(7) . 2_575
N2 Cu1 N1 97.2(3) . .
N2 Cu1 S2 111.1(3) . .
N1 Cu1 S2 119.8(3) . .
N2 Cu1 S1 118.7(3) . .
N1 Cu1 S1 105.3(3) . .
S2 Cu1 S1 105.33(10) . .
N2 Cu1 W1 135.0(2) . .
N1 Cu1 W1 127.7(3) . .
S2 Cu1 W1 52.59(7) . .
S1 Cu1 W1 52.76(7) . .
N3 Cu2 S2 120.2(3) . 2_565
N3 Cu2 S1 102.7(3) . .
S2 Cu2 S1 103.64(10) 2_565 .
N3 Cu2 Br1 102.5(3) . .
S2 Cu2 Br1 105.92(10) 2_565 .
S1 Cu2 Br1 123.31(9) . .
N3 Cu2 W1 129.1(3) . .
S2 Cu2 W1 51.79(7) 2_565 .
S1 Cu2 W1 52.00(7) . .
Br1 Cu2 W1 128.46(6) . .
N4 Cu3 S3 118.7(3) . .
N4 Cu3 S4 104.3(3) . .
S3 Cu3 S4 104.12(11) . .
N4 Cu3 Br2 103.8(3) . .
S3 Cu3 Br2 105.51(10) . .
S4 Cu3 Br2 121.39(10) . .
N4 Cu3 W2 129.5(3) . .
S3 Cu3 W2 51.94(8) . .
S4 Cu3 W2 52.32(8) . .
Br2 Cu3 W2 126.64(6) . .
N6 Cu4 N5 101.3(4) . .
N6 Cu4 S4 114.9(3) . 2_575
N5 Cu4 S4 112.2(3) . 2_575
N6 Cu4 S3 115.6(3) . .
N5 Cu4 S3 107.1(3) . .
S4 Cu4 S3 105.64(12) 2_575 .
N6 Cu4 W2 137.9(3) . .
N5 Cu4 W2 120.8(3) . .
S4 Cu4 W2 53.20(8) 2_575 .
S3 Cu4 W2 52.56(8) . .
W1 S1 Cu1 72.65(9) . .
W1 S1 Cu2 73.66(9) . .
Cu1 S1 Cu2 110.27(13) . .
W1 S2 Cu1 73.08(9) . .
W1 S2 Cu2 73.99(9) . 2_565
Cu1 S2 Cu2 115.76(14) . 2_565
W2 S3 Cu4 72.66(9) . .
W2 S3 Cu3 73.38(10) . .
Cu4 S3 Cu3 112.79(15) . .
W2 S4 Cu4 72.41(9) . 2_575
W2 S4 Cu3 72.52(10) . .
Cu4 S4 Cu3 110.65(15) 2_575 .
C5 N1 C1 118.9(10) . .
C5 N1 Cu1 122.6(9) . .
C1 N1 Cu1 118.4(7) . .
C10 N2 C6 118.4(10) . .
C10 N2 Cu1 119.7(9) . .
C6 N2 Cu1 121.8(7) . .
C15 N3 C11 117.2(11) . .
C15 N3 Cu2 121.1(9) . .
C11 N3 Cu2 121.3(8) . .
C20 N4 C16 115.8(11) . .
C20 N4 Cu3 122.9(9) . .
C16 N4 Cu3 121.3(8) . .
C25 N5 C21 120.0(13) . .
C25 N5 Cu4 119.4(11) . .
C21 N5 Cu4 120.6(8) . .
C26 N6 C30 116.7(10) . .
C26 N6 Cu4 120.7(8) . .
C30 N6 Cu4 122.4(8) . .
N1 C1 C2 122.8(11) . .
C1 C2 C3 118.5(12) . .
C4 C3 C2 120.6(12) . .
C3 C4 C5 117.7(12) . .
N1 C5 C4 121.2(12) . .
N2 C6 C7 123.6(13) . .
C8 C7 C6 119.4(15) . .
C7 C8 C9 119.2(14) . .
C8 C9 C10 118.2(15) . .
N2 C10 C9 121.1(13) . .
C12 C11 N3 121.6(13) . .
C11 C12 C13 121.0(15) . .
C14 C13 C12 116.0(15) . .
C13 C14 C15 121.2(18) . .
N3 C15 C14 122.7(16) . .
N4 C16 C17 121.6(13) . .
C18 C17 C16 118.4(15) . .
C19 C18 C17 120.7(14) . .
C20 C19 C18 116.5(15) . .
N4 C20 C19 126.8(14) . .
N5 C21 C22 124.1(13) . .
C23 C22 C21 121.3(18) . .
C22 C23 C24 120.3(19) . .
C23 C24 C25 119.1(15) . .
N5 C25 C24 115.1(15) . .
N6 C26 C27 120.0(12) . .
C28 C27 C26 122.6(14) . .
C27 C28 C29 118.5(17) . .
C30 C29 C28 114.5(16) . .
N6 C30 C29 127.2(13) . .

loop_
_geom_bond_atom_site_label_1
_geom_bond_atom_site_label_2
_geom_bond_distance
_geom_bond_site_symmetry_2
W1 S2 2.232(3) .
W1 S2 2.232(3) 2_565
W1 S1 2.242(3) 2_565
W1 S1 2.242(3) .
W1 Cu1 2.6879(12) 2_565
W1 Cu1 2.6879(12) .
W1 Cu2 2.7300(11) .
W1 Cu2 2.7300(11) 2_565
W2 S3 2.230(3) .
W2 S3 2.230(3) 2_575
W2 S4 2.252(3) .
W2 S4 2.252(3) 2_575
W2 Cu4 2.6805(13) 2_575
W2 Cu4 2.6805(13) .
W2 Cu3 2.7134(12) .
W2 Cu3 2.7134(12) 2_575
Br1 Cu2 2.4653(17) .
Br2 Cu3 2.4560(17) .
Cu1 N2 2.051(9) .
Cu1 N1 2.109(9) .
Cu1 S2 2.282(3) .
Cu1 S1 2.295(3) .
Cu2 N3 2.066(9) .
Cu2 S2 2.304(3) 2_565
Cu2 S1 2.311(3) .
Cu3 N4 2.071(9) .
Cu3 S3 2.310(3) .
Cu3 S4 2.335(4) .
Cu4 N6 2.021(9) .
Cu4 N5 2.111(10) .
Cu4 S4 2.286(3) 2_575
Cu4 S3 2.294(3) .
S2 Cu2 2.304(3) 2_565
S4 Cu4 2.286(3) 2_575
N1 C5 1.298(13) .
N1 C1 1.328(14) .
N2 C10 1.299(13) .
N2 C6 1.346(14) .
N3 C15 1.304(13) .
N3 C11 1.355(15) .
N4 C20 1.314(14) .
N4 C16 1.330(13) .
N5 C25 1.292(16) .
N5 C21 1.322(14) .
N6 C26 1.342(13) .
N6 C30 1.349(14) .
C1 C2 1.350(14) .
C2 C3 1.354(17) .
C3 C4 1.331(19) .
C4 C5 1.425(17) .
C6 C7 1.349(16) .
C7 C8 1.34(3) .
C8 C9 1.38(2) .
C9 C10 1.427(18) .
C11 C12 1.354(17) .
C12 C13 1.37(2) .
C13 C14 1.35(2) .
C14 C15 1.366(19) .
C16 C17 1.377(16) .
C17 C18 1.35(2) .
C18 C19 1.34(2) .
C19 C20 1.329(16) .
C21 C22 1.360(17) .
C22 C23 1.25(2) .
C23 C24 1.33(3) .
C24 C25 1.56(3) .
C26 C27 1.377(17) .
C27 C28 1.35(3) .
C28 C29 1.44(2) .
C29 C30 1.357(18) .

loop_
_geom_torsion_atom_site_label_1
_geom_torsion_atom_site_label_2
_geom_torsion_atom_site_label_3
_geom_torsion_atom_site_label_4
_geom_torsion
_geom_torsion_site_symmetry_1
_geom_torsion_site_symmetry_4
S2 W1 Cu1 N2 82.8(4) . .
S2 W1 Cu1 N2 -8.0(4) 2_565 .
S1 W1 Cu1 N2 171.7(4) 2_565 .
S1 W1 Cu1 N2 -95.3(4) . .
Cu1 W1 Cu1 N2 -142.2(4) 2_565 .
Cu2 W1 Cu1 N2 -49.4(4) . .
Cu2 W1 Cu1 N2 125.1(4) 2_565 .
S2 W1 Cu1 N1 -101.5(4) . .
S2 W1 Cu1 N1 167.6(3) 2_565 .
S1 W1 Cu1 N1 -12.6(4) 2_565 .
S1 W1 Cu1 N1 80.4(4) . .
Cu1 W1 Cu1 N1 33.5(3) 2_565 .
Cu2 W1 Cu1 N1 126.2(3) . .
Cu2 W1 Cu1 N1 -59.3(3) 2_565 .
S2 W1 Cu1 S2 -90.88(19) 2_565 .
S1 W1 Cu1 S2 88.86(13) 2_565 .
S1 W1 Cu1 S2 -178.12(14) . .
Cu1 W1 Cu1 S2 134.97(9) 2_565 .
Cu2 W1 Cu1 S2 -132.27(10) . .
Cu2 W1 Cu1 S2 42.26(10) 2_565 .
S2 W1 Cu1 S1 178.12(14) . .
S2 W1 Cu1 S1 87.24(13) 2_565 .
S1 W1 Cu1 S1 -93.02(19) 2_565 .
Cu1 W1 Cu1 S1 -46.91(10) 2_565 .
Cu2 W1 Cu1 S1 45.85(10) . .
Cu2 W1 Cu1 S1 -139.62(10) 2_565 .
S2 W1 Cu2 N3 -165.3(3) . .
S2 W1 Cu2 N3 100.6(3) 2_565 .
S1 W1 Cu2 N3 15.1(3) 2_565 .
S1 W1 Cu2 N3 -74.1(3) . .
Cu1 W1 Cu2 N3 58.3(3) 2_565 .
Cu1 W1 Cu2 N3 -120.1(3) . .
Cu2 W1 Cu2 N3 149.0(3) 2_565 .
S2 W1 Cu2 S2 94.1(2) . 2_565
S1 W1 Cu2 S2 -85.55(14) 2_565 2_565
S1 W1 Cu2 S2 -174.71(14) . 2_565
Cu1 W1 Cu2 S2 -42.33(11) 2_565 2_565
Cu1 W1 Cu2 S2 139.25(11) . 2_565
Cu2 W1 Cu2 S2 48.39(10) 2_565 2_565
S2 W1 Cu2 S1 -91.20(13) . .
S2 W1 Cu2 S1 174.71(14) 2_565 .
S1 W1 Cu2 S1 89.16(19) 2_565 .
Cu1 W1 Cu2 S1 132.39(10) 2_565 .
Cu1 W1 Cu2 S1 -46.03(10) . .
Cu2 W1 Cu2 S1 -136.90(9) 2_565 .
S2 W1 Cu2 Br1 14.43(13) . .
S2 W1 Cu2 Br1 -79.66(12) 2_565 .
S1 W1 Cu2 Br1 -165.21(11) 2_565 .
S1 W1 Cu2 Br1 105.63(12) . .
Cu1 W1 Cu2 Br1 -121.98(8) 2_565 .
Cu1 W1 Cu2 Br1 59.59(8) . .
Cu2 W1 Cu2 Br1 -31.27(7) 2_565 .
S3 W2 Cu3 N4 -98.3(4) . .
S3 W2 Cu3 N4 169.1(4) 2_575 .
S4 W2 Cu3 N4 76.6(4) . .
S4 W2 Cu3 N4 -11.8(4) 2_575 .
Cu4 W2 Cu3 N4 121.8(4) 2_575 .
Cu4 W2 Cu3 N4 -53.9(4) . .
Cu3 W2 Cu3 N4 -146.0(4) 2_575 .
S3 W2 Cu3 S3 -92.6(2) 2_575 .
S4 W2 Cu3 S3 174.92(16) . .
S4 W2 Cu3 S3 86.54(15) 2_575 .
Cu4 W2 Cu3 S3 -139.87(12) 2_575 .
Cu4 W2 Cu3 S3 44.39(11) . .
Cu3 W2 Cu3 S3 -47.71(11) 2_575 .
S3 W2 Cu3 S4 -174.92(16) . .
S3 W2 Cu3 S4 92.47(14) 2_575 .
S4 W2 Cu3 S4 -88.4(2) 2_575 .
Cu4 W2 Cu3 S4 45.21(11) 2_575 .
Cu4 W2 Cu3 S4 -130.53(11) . .
Cu3 W2 Cu3 S4 137.37(10) 2_575 .
S3 W2 Cu3 Br2 80.84(14) . .
S3 W2 Cu3 Br2 -11.77(14) 2_575 .
S4 W2 Cu3 Br2 -104.24(12) . .
S4 W2 Cu3 Br2 167.39(13) 2_575 .
Cu4 W2 Cu3 Br2 -59.02(9) 2_575 .
Cu4 W2 Cu3 Br2 125.23(9) . .
Cu3 W2 Cu3 Br2 33.13(8) 2_575 .
S3 W2 Cu4 N6 -88.0(4) . .
S3 W2 Cu4 N6 -0.3(4) 2_575 .
S4 W2 Cu4 N6 179.9(4) . .
S4 W2 Cu4 N6 87.6(4) 2_575 .
Cu4 W2 Cu4 N6 134.8(4) 2_575 .
Cu3 W2 Cu4 N6 -132.3(4) . .
Cu3 W2 Cu4 N6 41.8(4) 2_575 .
S3 W2 Cu4 N5 88.5(3) . .
S3 W2 Cu4 N5 176.2(3) 2_575 .
S4 W2 Cu4 N5 -3.6(3) . .
S4 W2 Cu4 N5 -95.9(3) 2_575 .
Cu4 W2 Cu4 N5 -48.7(3) 2_575 .
Cu3 W2 Cu4 N5 44.2(3) . .
Cu3 W2 Cu4 N5 -141.7(3) 2_575 .
S3 W2 Cu4 S4 -175.53(15) . 2_575
S3 W2 Cu4 S4 -87.84(16) 2_575 2_575
S4 W2 Cu4 S4 92.3(2) . 2_575
Cu4 W2 Cu4 S4 47.22(11) 2_575 2_575
Cu3 W2 Cu4 S4 140.16(12) . 2_575
Cu3 W2 Cu4 S4 -45.76(12) 2_575 2_575
S3 W2 Cu4 S3 87.7(2) 2_575 .
S4 W2 Cu4 S3 -92.13(15) . .
S4 W2 Cu4 S3 175.53(15) 2_575 .
Cu4 W2 Cu4 S3 -137.26(11) 2_575 .
Cu3 W2 Cu4 S3 -44.32(11) . .
Cu3 W2 Cu4 S3 129.76(11) 2_575 .
S2 W1 S1 Cu1 -1.61(12) . .
S2 W1 S1 Cu1 -122.54(10) 2_565 .
S1 W1 S1 Cu1 117.78(9) 2_565 .
Cu1 W1 S1 Cu1 178.60(6) 2_565 .
Cu2 W1 S1 Cu1 -118.02(11) . .
Cu2 W1 S1 Cu1 57.14(12) 2_565 .
S2 W1 S1 Cu2 116.41(10) . .
S2 W1 S1 Cu2 -4.52(12) 2_565 .
S1 W1 S1 Cu2 -124.21(9) 2_565 .
Cu1 W1 S1 Cu2 -63.38(10) 2_565 .
Cu1 W1 S1 Cu2 118.02(11) . .
Cu2 W1 S1 Cu2 175.16(6) 2_565 .
N2 Cu1 S1 W1 126.6(3) . .
N1 Cu1 S1 W1 -126.0(3) . .
S2 Cu1 S1 W1 1.55(12) . .
N2 Cu1 S1 Cu2 62.1(3) . .
N1 Cu1 S1 Cu2 169.5(3) . .
S2 Cu1 S1 Cu2 -63.02(15) . .
W1 Cu1 S1 Cu2 -64.56(9) . .
N3 Cu2 S1 W1 130.1(3) . .
S2 Cu2 S1 W1 4.27(11) 2_565 .
Br1 Cu2 S1 W1 -115.53(9) . .
N3 Cu2 S1 Cu1 -166.0(3) . .
S2 Cu2 S1 Cu1 68.20(14) 2_565 .
Br1 Cu2 S1 Cu1 -51.60(15) . .
W1 Cu2 S1 Cu1 63.93(10) . .
S2 W1 S2 Cu1 120.90(9) 2_565 .
S1 W1 S2 Cu1 -119.53(9) 2_565 .
S1 W1 S2 Cu1 1.62(12) . .
Cu1 W1 S2 Cu1 -178.60(6) 2_565 .
Cu2 W1 S2 Cu1 60.77(11) . .
Cu2 W1 S2 Cu1 -124.05(11) 2_565 .
S2 W1 S2 Cu2 -115.05(10) 2_565 2_565
S1 W1 S2 Cu2 4.52(12) 2_565 2_565
S1 W1 S2 Cu2 125.67(10) . 2_565
Cu1 W1 S2 Cu2 -54.55(11) 2_565 2_565
Cu1 W1 S2 Cu2 124.05(11) . 2_565
Cu2 W1 S2 Cu2 -175.18(6) . 2_565
N2 Cu1 S2 W1 -131.2(3) . .
N1 Cu1 S2 W1 116.7(3) . .
S1 Cu1 S2 W1 -1.55(12) . .
N2 Cu1 S2 Cu2 166.6(3) . 2_565
N1 Cu1 S2 Cu2 54.5(3) . 2_565
S1 Cu1 S2 Cu2 -63.71(16) . 2_565
W1 Cu1 S2 Cu2 -62.16(10) . 2_565
S3 W2 S3 Cu4 -123.77(10) 2_575 .
S4 W2 S3 Cu4 116.68(11) . .
S4 W2 S3 Cu4 -3.85(13) 2_575 .
Cu4 W2 S3 Cu4 176.32(7) 2_575 .
Cu3 W2 S3 Cu4 121.11(12) . .
Cu3 W2 S3 Cu4 -64.01(11) 2_575 .
S3 W2 S3 Cu3 115.12(10) 2_575 .
S4 W2 S3 Cu3 -4.43(14) . .
S4 W2 S3 Cu3 -124.96(11) 2_575 .
Cu4 W2 S3 Cu3 55.21(13) 2_575 .
Cu4 W2 S3 Cu3 -121.11(12) . .
Cu3 W2 S3 Cu3 174.88(6) 2_575 .
N6 Cu4 S3 W2 132.0(3) . .
N5 Cu4 S3 W2 -116.1(3) . .
S4 Cu4 S3 W2 3.72(13) 2_575 .
N6 Cu4 S3 Cu3 -165.2(3) . .
N5 Cu4 S3 Cu3 -53.2(3) . .
S4 Cu4 S3 Cu3 66.58(17) 2_575 .
W2 Cu4 S3 Cu3 62.86(11) . .
N4 Cu3 S3 W2 119.5(3) . .
S4 Cu3 S3 W2 4.14(13) . .
Br2 Cu3 S3 W2 -124.70(8) . .
N4 Cu3 S3 Cu4 57.1(3) . .
S4 Cu3 S3 Cu4 -58.29(17) . .
Br2 Cu3 S3 Cu4 172.87(11) . .
W2 Cu3 S3 Cu4 -62.43(11) . .
S3 W2 S4 Cu4 123.60(12) . 2_575
S3 W2 S4 Cu4 3.87(13) 2_575 2_575
S4 W2 S4 Cu4 -116.46(11) 2_575 2_575
Cu4 W2 S4 Cu4 -176.29(7) . 2_575
Cu3 W2 S4 Cu4 119.20(12) . 2_575
Cu3 W2 S4 Cu4 -55.64(13) 2_575 2_575
S3 W2 S4 Cu3 4.40(13) . .
S3 W2 S4 Cu3 -115.33(11) 2_575 .
S4 W2 S4 Cu3 124.35(10) 2_575 .
Cu4 W2 S4 Cu3 -119.20(12) 2_575 .
Cu4 W2 S4 Cu3 64.52(11) . .
Cu3 W2 S4 Cu3 -174.83(6) 2_575 .
N4 Cu3 S4 W2 -129.2(3) . .
S3 Cu3 S4 W2 -4.12(13) . .
Br2 Cu3 S4 W2 114.33(9) . .
N4 Cu3 S4 Cu4 168.0(3) . 2_575
S3 Cu3 S4 Cu4 -66.91(17) . 2_575
Br2 Cu3 S4 Cu4 51.54(17) . 2_575
W2 Cu3 S4 Cu4 -62.79(11) . 2_575
N2 Cu1 N1 C5 -79.9(11) . .
S2 Cu1 N1 C5 39.5(11) . .
S1 Cu1 N1 C5 157.7(10) . .
W1 Cu1 N1 C5 103.2(10) . .
N2 Cu1 N1 C1 96.1(9) . .
S2 Cu1 N1 C1 -144.6(8) . .
S1 Cu1 N1 C1 -26.3(9) . .
W1 Cu1 N1 C1 -80.8(9) . .
N1 Cu1 N2 C10 60.3(10) . .
S2 Cu1 N2 C10 -65.6(10) . .
S1 Cu1 N2 C10 172.2(9) . .
W1 Cu1 N2 C10 -123.2(9) . .
N1 Cu1 N2 C6 -119.6(9) . .
S2 Cu1 N2 C6 114.6(8) . .
S1 Cu1 N2 C6 -7.7(10) . .
W1 Cu1 N2 C6 57.0(10) . .
S2 Cu2 N3 C15 -143.8(10) 2_565 .
S1 Cu2 N3 C15 102.0(10) . .
Br1 Cu2 N3 C15 -26.8(11) . .
W1 Cu2 N3 C15 152.9(10) . .
S2 Cu2 N3 C11 43.5(10) 2_565 .
S1 Cu2 N3 C11 -70.7(9) . .
Br1 Cu2 N3 C11 160.5(9) . .
W1 Cu2 N3 C11 -19.7(10) . .
S3 Cu3 N4 C20 -84.8(10) . .
S4 Cu3 N4 C20 30.5(10) . .
Br2 Cu3 N4 C20 158.5(9) . .
W2 Cu3 N4 C20 -22.2(11) . .
S3 Cu3 N4 C16 95.2(9) . .
S4 Cu3 N4 C16 -149.5(9) . .
Br2 Cu3 N4 C16 -21.4(9) . .
W2 Cu3 N4 C16 157.9(8) . .
N6 Cu4 N5 C25 -86.9(10) . .
S4 Cu4 N5 C25 36.2(10) 2_575 .
S3 Cu4 N5 C25 151.7(10) . .
W2 Cu4 N5 C25 95.5(10) . .
N6 Cu4 N5 C21 91.3(10) . .
S4 Cu4 N5 C21 -145.6(9) 2_575 .
S3 Cu4 N5 C21 -30.1(10) . .
W2 Cu4 N5 C21 -86.3(9) . .
N5 Cu4 N6 C26 126.1(9) . .
S4 Cu4 N6 C26 4.9(10) 2_575 .
S3 Cu4 N6 C26 -118.6(9) . .
W2 Cu4 N6 C26 -57.0(11) . .
N5 Cu4 N6 C30 -59.7(10) . .
S4 Cu4 N6 C30 179.1(8) 2_575 .
S3 Cu4 N6 C30 55.6(10) . .
W2 Cu4 N6 C30 117.2(9) . .
C5 N1 C1 C2 -4.2(18) . .
Cu1 N1 C1 C2 179.6(9) . .
N1 C1 C2 C3 5(2) . .
C1 C2 C3 C4 -5(2) . .
C2 C3 C4 C5 5(3) . .
C1 N1 C5 C4 4(2) . .
Cu1 N1 C5 C4 179.9(11) . .
C3 C4 C5 N1 -4(2) . .
C10 N2 C6 C7 -2.0(19) . .
Cu1 N2 C6 C7 177.8(11) . .
N2 C6 C7 C8 2(3) . .
C6 C7 C8 C9 0(3) . .
C7 C8 C9 C10 -1(3) . .
C6 N2 C10 C9 1(2) . .
Cu1 N2 C10 C9 -179.0(12) . .
C8 C9 C10 N2 1(3) . .
C15 N3 C11 C12 3.1(19) . .
Cu2 N3 C11 C12 176.1(11) . .
N3 C11 C12 C13 0(2) . .
C11 C12 C13 C14 -5(3) . .
C12 C13 C14 C15 6(3) . .
C11 N3 C15 C14 -2(2) . .
Cu2 N3 C15 C14 -174.7(13) . .
C13 C14 C15 N3 -3(3) . .
C20 N4 C16 C17 1.5(19) . .
Cu3 N4 C16 C17 -178.5(12) . .
N4 C16 C17 C18 -6(2) . .
C16 C17 C18 C19 7(3) . .
C17 C18 C19 C20 -4(3) . .
C16 N4 C20 C19 2(2) . .
Cu3 N4 C20 C19 -178.0(12) . .
C18 C19 C20 N4 -1(2) . .
C25 N5 C21 C22 -4(2) . .
Cu4 N5 C21 C22 177.7(10) . .
N5 C21 C22 C23 3(3) . .
C21 C22 C23 C24 -1(3) . .
C22 C23 C24 C25 1(3) . .
C21 N5 C25 C24 4(2) . .
Cu4 N5 C25 C24 -178.2(10) . .
C23 C24 C25 N5 -2(3) . .
C30 N6 C26 C27 7.5(19) . .
Cu4 N6 C26 C27 -178.0(12) . .
N6 C26 C27 C28 -8(3) . .
C26 C27 C28 C29 4(3) . .
C27 C28 C29 C30 0(3) . .
C26 N6 C30 C29 -3(2) . .
Cu4 N6 C30 C29 -177.9(13) . .
C28 C29 C30 N6 0(3) . .
